data_9012499
loop_
_publ_author_name
'Crichton, W. A.'
'Mezouar, M.'
'Monaco, G.'
'Falconi, S.'

_publ_section_title
;
 Phosphorus: new in situ powder data from large-volume apparatus
 Locality: synthetic
 Sample: at P = 1.2 GPa and T = 1100 K
;
_journal_name_full 'Powder Diffraction'
_journal_page_first 155
_journal_page_last 158
_journal_paper_doi 10.1154/1.1545115
_journal_volume 18
_journal_year 2003
_chemical_formula_sum P
_chemical_name_mineral Phosphorus
_space_group_IT_number 64
_space_group_name_Hall '-C 2ac 2'
_space_group_name_H-M_alt 'C m c e'
_symmetry_space_group_name_Hall '-C 2ac 2'
_symmetry_space_group_name_H-M 'C m c e'
_cell_angle_alpha 90
_cell_angle_beta 90
_cell_angle_gamma 90
_cell_length_a 3.3199
_cell_length_b 10.3678
_cell_length_c 4.3154
_cell_formula_units_Z 8
_cell_volume 148.536
_diffrn_ambient_pressure 1.2e+06
_diffrn_ambient_temperature 1100
_exptl_crystal_density_diffrn 2.770
_cod_original_sg_symbol_H-M 'C m c a'
_cod_database_code 9012499

loop_
_symmetry_equiv_pos_as_xyz
x,y,z
1/2+x,1/2+y,z
x,1/2-y,1/2+z
1/2+x,-y,1/2+z
-x,1/2+y,1/2-z
1/2-x,+y,1/2-z
-x,y,z
1/2-x,1/2+y,z
x,-y,-z
1/2+x,1/2-y,-z
x,1/2+y,1/2-z
1/2+x,+y,1/2-z
-x,1/2-y,1/2+z
1/2-x,-y,1/2+z
-x,-y,-z
1/2-x,1/2-y,-z

loop_
_atom_site_aniso_label
_atom_site_aniso_U_11
_atom_site_aniso_U_22
_atom_site_aniso_U_33
_atom_site_aniso_U_12
_atom_site_aniso_U_13
_atom_site_aniso_U_23
P 0.04810 0.04010 0.07730 0.00000 0.00000 -0.05900

loop_
_atom_site_label
_atom_site_fract_x
_atom_site_fract_y
_atom_site_fract_z
P 0.50000 0.10437 0.91790

_database_code_amcsd 0015324
